data_2233116
loop_
_publ_author_name
'Wang, Dong-Yue'
'Meng, Xu-Feng'
'Ma, Jing-Jun'

_publ_section_title
;
 2-Fluoro-<i>N</i>'-[(2-hydroxynaphthalen-1-yl)methylidene]benzohydrazide
;
_journal_coeditor_code CV5206
_journal_issue 1
_journal_name_full 'Acta Crystallographica Section E'
_journal_page_first o21
_journal_paper_doi 10.1107/S1600536811050896
_journal_volume 68
_journal_year 2012
_chemical_formula_iupac 'C18 H13 F N2 O2'
_chemical_formula_moiety 'C18 H13 F N2 O2'
_chemical_formula_sum 'C18 H13 F N2 O2'
_chemical_formula_weight 308.30
_chemical_name_systematic
;
2-Fluoro-<i>N</i>'-[(2-hydroxynaphthalen-1-yl)methylidene]benzohydrazide
;
_space_group_IT_number 9
_symmetry_cell_setting monoclinic
_symmetry_space_group_name_Hall 'C -2yc'
_symmetry_space_group_name_H-M 'C 1 c 1'
_atom_sites_solution_hydrogens geom
_atom_sites_solution_primary direct
_atom_sites_solution_secondary difmap
_audit_creation_method SHELXL97
_cell_angle_alpha 90.00
_cell_angle_beta 106.521(3)
_cell_angle_gamma 90.00
_cell_formula_units_Z 4
_cell_length_a 7.078(3)
_cell_length_b 29.1953(16)
_cell_length_c 7.3013(10)
_cell_measurement_reflns_used 1565
_cell_measurement_temperature 298(2)
_cell_measurement_theta_max 24.3
_cell_measurement_theta_min 2.7
_cell_volume 1446.5(6)
_computing_cell_refinement 'SAINT (Bruker, 2007)'
_computing_data_collection 'SMART (Bruker, 2007)'
_computing_data_reduction 'SAINT (Bruker, 2007)'
_computing_molecular_graphics 'SHELXTL (Sheldrick, 2008)'
_computing_publication_material 'SHELXTL (Sheldrick, 2008)'
_computing_structure_refinement 'SHELXL97 (Sheldrick, 2008)'
_computing_structure_solution 'SHELXS97 (Sheldrick, 2008)'
_diffrn_ambient_temperature 298(2)
_diffrn_measured_fraction_theta_full 0.994
_diffrn_measured_fraction_theta_max 0.994
_diffrn_measurement_device_type 'Bruker SMART 1K CCD area-detector'
_diffrn_measurement_method '\w scan'
_diffrn_radiation_monochromator graphite
_diffrn_radiation_source 'fine-focus sealed tube'
_diffrn_radiation_type MoK\a
_diffrn_radiation_wavelength 0.71073
_diffrn_reflns_av_R_equivalents 0.0362
_diffrn_reflns_av_sigmaI/netI 0.0578
_diffrn_reflns_limit_h_max 9
_diffrn_reflns_limit_h_min -9
_diffrn_reflns_limit_k_max 36
_diffrn_reflns_limit_k_min -37
_diffrn_reflns_limit_l_max 5
_diffrn_reflns_limit_l_min -9
_diffrn_reflns_number 4745
_diffrn_reflns_theta_full 26.99
_diffrn_reflns_theta_max 26.99
_diffrn_reflns_theta_min 2.79
_exptl_absorpt_coefficient_mu 0.103
_exptl_absorpt_correction_T_max 0.9828
_exptl_absorpt_correction_T_min 0.9798
_exptl_absorpt_correction_type multi-scan
_exptl_absorpt_process_details '(SADABS; Sheldrick, 1996)'
_exptl_crystal_colour colourless
_exptl_crystal_density_diffrn 1.416
_exptl_crystal_density_method 'not measured'
_exptl_crystal_description block
_exptl_crystal_F_000 640
_exptl_crystal_size_max 0.20
_exptl_crystal_size_mid 0.17
_exptl_crystal_size_min 0.17
_refine_diff_density_max 0.181
_refine_diff_density_min -0.161
_refine_ls_extinction_method none
_refine_ls_goodness_of_fit_ref 1.028
_refine_ls_hydrogen_treatment mixed
_refine_ls_matrix_type full
_refine_ls_number_parameters 212
_refine_ls_number_reflns 2641
_refine_ls_number_restraints 3
_refine_ls_restrained_S_all 1.027
_refine_ls_R_factor_all 0.0798
_refine_ls_R_factor_gt 0.0461
_refine_ls_shift/su_max 0.000
_refine_ls_shift/su_mean 0.000
_refine_ls_structure_factor_coef Fsqd
_refine_ls_weighting_details 'calc w=1/[\s^2^(Fo^2^)+(0.0679P)^2^+0.0478P] where P=(Fo^2^+2Fc^2^)/3'
_refine_ls_weighting_scheme calc
_refine_ls_wR_factor_gt 0.1108
_refine_ls_wR_factor_ref 0.1331
_reflns_number_gt 1777
_reflns_number_total 2641
_reflns_threshold_expression I>2\s(I)
_cod_data_source_file cv5206.cif
_cod_data_source_block I
_cod_original_sg_symbol_H-M 'C c'
_cod_database_code 2233116
_cod_database_fobs_code 2233116

loop_
_symmetry_equiv_pos_as_xyz
'x, y, z'
'x, -y, z+1/2'
'x+1/2, y+1/2, z'
'x+1/2, -y+1/2, z+1/2'

loop_
_atom_site_type_symbol
_atom_site_label
_atom_site_fract_x
_atom_site_fract_y
_atom_site_fract_z
_atom_site_U_iso_or_equiv
_atom_site_adp_type
_atom_site_calc_flag
_atom_site_refinement_flags
_atom_site_occupancy
_atom_site_symmetry_multiplicity
F F1 0.1283(4) 0.37460(7) 0.8168(4) 0.0749(7) Uani d . 1 1
N N1 0.1961(4) 0.24093(9) 0.8406(4) 0.0472(7) Uani d D 1 1
N N2 0.0468(4) 0.20916(9) 0.8074(4) 0.0454(7) Uani d . 1 1
O O1 0.0092(3) 0.29182(7) 0.6358(3) 0.0568(6) Uani d . 1 1
O O2 -0.3144(4) 0.18598(9) 0.7215(4) 0.0626(7) Uani d . 1 1
H H2 -0.2211 0.2032 0.7283 0.094 Uiso calc R 1 1
C C1 0.3335(4) 0.31244(10) 0.8066(4) 0.0406(7) Uani d . 1 1
C C2 0.3090(5) 0.35837(11) 0.8366(5) 0.0498(8) Uani d . 1 1
C C3 0.4602(7) 0.38825(14) 0.8874(6) 0.0664(11) Uani d . 1 1
H H3 0.4377 0.4191 0.9055 0.080 Uiso calc R 1 1
C C4 0.6445(7) 0.37250(16) 0.9116(6) 0.0723(13) Uani d . 1 1
H H4 0.7500 0.3927 0.9482 0.087 Uiso calc R 1 1
C C5 0.6796(5) 0.32759(16) 0.8836(6) 0.0698(12) Uani d . 1 1
H H5 0.8075 0.3173 0.8989 0.084 Uiso calc R 1 1
C C6 0.5243(5) 0.29761(13) 0.8327(5) 0.0549(9) Uani d . 1 1
H H6 0.5480 0.2668 0.8156 0.066 Uiso calc R 1 1
C C7 0.1631(4) 0.28143(10) 0.7509(4) 0.0412(7) Uani d . 1 1
C C8 0.0955(5) 0.17013(11) 0.8843(5) 0.0427(7) Uani d . 1 1
H H8 0.2266 0.1642 0.9488 0.051 Uiso calc R 1 1
C C9 -0.0507(4) 0.13518(11) 0.8723(4) 0.0417(7) Uani d . 1 1
C C10 -0.2470(5) 0.14513(12) 0.7981(5) 0.0485(8) Uani d . 1 1
C C11 -0.3917(6) 0.11228(14) 0.7994(6) 0.0615(10) Uani d . 1 1
H H11 -0.5245 0.1194 0.7495 0.074 Uiso calc R 1 1
C C12 -0.3365(6) 0.07047(14) 0.8733(6) 0.0655(11) Uani d . 1 1
H H12 -0.4334 0.0490 0.8733 0.079 Uiso calc R 1 1
C C13 -0.1387(6) 0.05826(11) 0.9502(5) 0.0534(9) Uani d . 1 1
C C14 -0.0837(7) 0.01541(13) 1.0315(6) 0.0691(11) Uani d . 1 1
H H14 -0.1810 -0.0060 1.0314 0.083 Uiso calc R 1 1
C C15 0.1059(8) 0.00411(13) 1.1100(6) 0.0718(12) Uani d . 1 1
H H15 0.1393 -0.0246 1.1645 0.086 Uiso calc R 1 1
C C16 0.2514(6) 0.03585(12) 1.1089(5) 0.0641(10) Uani d . 1 1
H H16 0.3832 0.0284 1.1635 0.077 Uiso calc R 1 1
C C17 0.2030(5) 0.07762(10) 1.0289(5) 0.0505(8) Uani d . 1 1
H H17 0.3030 0.0982 1.0272 0.061 Uiso calc R 1 1
C C18 0.0072(5) 0.09071(10) 0.9490(4) 0.0436(8) Uani d . 1 1
H H1 0.311(4) 0.2354(13) 0.931(4) 0.080 Uiso d D 1 1

loop_
_atom_site_aniso_label
_atom_site_aniso_U_11
_atom_site_aniso_U_22
_atom_site_aniso_U_33
_atom_site_aniso_U_12
_atom_site_aniso_U_13
_atom_site_aniso_U_23
F1 0.0780(15) 0.0538(12) 0.0873(17) 0.0145(11) 0.0145(12) 0.0005(11)
N1 0.0436(15) 0.0432(15) 0.0443(17) -0.0058(11) -0.0042(12) 0.0034(12)
N2 0.0497(16) 0.0401(15) 0.0415(16) -0.0063(12) 0.0048(12) -0.0037(12)
O1 0.0516(14) 0.0480(12) 0.0549(16) 0.0006(10) -0.0108(12) 0.0027(11)
O2 0.0512(13) 0.0647(17) 0.0658(17) 0.0022(12) 0.0066(12) 0.0068(13)
C1 0.0448(17) 0.0422(17) 0.0290(17) 0.0014(13) 0.0011(13) 0.0037(13)
C2 0.059(2) 0.0475(19) 0.0366(19) 0.0014(17) 0.0041(16) 0.0039(15)
C3 0.087(3) 0.053(2) 0.049(2) -0.018(2) 0.004(2) 0.0039(18)
C4 0.077(3) 0.082(3) 0.047(2) -0.037(2) 0.000(2) 0.014(2)
C5 0.046(2) 0.105(3) 0.055(2) -0.009(2) 0.0088(18) 0.020(2)
C6 0.048(2) 0.069(2) 0.046(2) 0.0003(17) 0.0103(15) 0.0072(17)
C7 0.0419(17) 0.0411(17) 0.0361(18) 0.0043(13) 0.0040(15) -0.0010(14)
C8 0.0414(16) 0.0457(18) 0.0379(18) -0.0017(13) 0.0060(14) -0.0039(14)
C9 0.0494(19) 0.0422(18) 0.0318(17) -0.0057(14) 0.0087(14) -0.0042(13)
C10 0.0467(19) 0.059(2) 0.036(2) -0.0062(15) 0.0065(15) -0.0045(16)
C11 0.047(2) 0.079(3) 0.056(2) -0.0119(18) 0.0103(17) -0.007(2)
C12 0.066(3) 0.075(3) 0.058(3) -0.031(2) 0.021(2) -0.012(2)
C13 0.072(2) 0.049(2) 0.041(2) -0.0151(17) 0.0197(17) -0.0073(16)
C14 0.102(3) 0.053(2) 0.056(3) -0.024(2) 0.029(3) -0.0059(19)
C15 0.112(4) 0.047(2) 0.055(3) -0.005(2) 0.022(3) 0.0050(18)
C16 0.079(3) 0.057(2) 0.052(2) 0.007(2) 0.0120(19) 0.0018(18)
C17 0.059(2) 0.0412(17) 0.049(2) 0.0013(16) 0.0116(17) 0.0006(15)
C18 0.0588(19) 0.0397(17) 0.0340(18) -0.0087(14) 0.0159(15) -0.0080(13)

loop_
_atom_type_symbol
_atom_type_description
_atom_type_scat_dispersion_real
_atom_type_scat_dispersion_imag
_atom_type_scat_source
C C 0.0033 0.0016 'International Tables Vol C Tables 4.2.6.8 and 6.1.1.4'
H H 0.0000 0.0000 'International Tables Vol C Tables 4.2.6.8 and 6.1.1.4'
N N 0.0061 0.0033 'International Tables Vol C Tables 4.2.6.8 and 6.1.1.4'
O O 0.0106 0.0060 'International Tables Vol C Tables 4.2.6.8 and 6.1.1.4'
F F 0.0171 0.0103 'International Tables Vol C Tables 4.2.6.8 and 6.1.1.4'

loop_
_geom_angle_atom_site_label_1
_geom_angle_atom_site_label_2
_geom_angle_atom_site_label_3
_geom_angle
C7 N1 N2 119.4(2)
C7 N1 H1 121(3)
N2 N1 H1 120(3)
C8 N2 N1 115.4(3)
C10 O2 H2 109.5
C6 C1 C2 116.5(3)
C6 C1 C7 122.6(3)
C2 C1 C7 120.9(3)
F1 C2 C3 117.5(3)
F1 C2 C1 119.3(3)
C3 C2 C1 123.2(3)
C4 C3 C2 118.6(4)
C4 C3 H3 120.7
C2 C3 H3 120.7
C3 C4 C5 121.4(4)
C3 C4 H4 119.3
C5 C4 H4 119.3
C4 C5 C6 119.3(4)
C4 C5 H5 120.3
C6 C5 H5 120.3
C5 C6 C1 121.0(4)
C5 C6 H6 119.5
C1 C6 H6 119.5
O1 C7 N1 123.9(3)
O1 C7 C1 122.9(3)
N1 C7 C1 113.2(3)
N2 C8 C9 120.5(3)
N2 C8 H8 119.7
C9 C8 H8 119.7
C10 C9 C18 119.6(3)
C10 C9 C8 120.3(3)
C18 C9 C8 120.0(3)
O2 C10 C9 123.5(3)
O2 C10 C11 115.8(3)
C9 C10 C11 120.7(3)
C12 C11 C10 119.5(4)
C12 C11 H11 120.2
C10 C11 H11 120.2
C11 C12 C13 122.3(3)
C11 C12 H12 118.8
C13 C12 H12 118.8
C14 C13 C12 121.8(4)
C14 C13 C18 119.5(4)
C12 C13 C18 118.7(3)
C15 C14 C13 121.8(4)
C15 C14 H14 119.1
C13 C14 H14 119.1
C14 C15 C16 119.2(4)
C14 C15 H15 120.4
C16 C15 H15 120.4
C17 C16 C15 120.5(4)
C17 C16 H16 119.8
C15 C16 H16 119.8
C16 C17 C18 121.8(3)
C16 C17 H17 119.1
C18 C17 H17 119.1
C17 C18 C13 117.2(3)
C17 C18 C9 123.6(3)
C13 C18 C9 119.1(3)

loop_
_geom_bond_atom_site_label_1
_geom_bond_atom_site_label_2
_geom_bond_distance
F1 C2 1.332(4)
N1 C7 1.339(4)
N1 N2 1.375(3)
N1 H1 0.905(10)
N2 C8 1.274(4)
O1 C7 1.210(4)
O2 C10 1.346(4)
O2 H2 0.8200
C1 C6 1.379(5)
C1 C2 1.378(4)
C1 C7 1.470(4)
C2 C3 1.348(5)
C3 C4 1.347(6)
C3 H3 0.9300
C4 C5 1.361(6)
C4 H4 0.9300
C5 C6 1.371(5)
C5 H5 0.9300
C6 H6 0.9300
C8 C9 1.438(4)
C8 H8 0.9300
C9 C10 1.371(4)
C9 C18 1.427(4)
C10 C11 1.405(5)
C11 C12 1.347(5)
C11 H11 0.9300
C12 C13 1.398(5)
C12 H12 0.9300
C13 C14 1.392(5)
C13 C18 1.403(4)
C14 C15 1.341(6)
C14 H14 0.9300
C15 C16 1.387(6)
C15 H15 0.9300
C16 C17 1.353(4)
C16 H16 0.9300
C17 C18 1.396(5)
C17 H17 0.9300

loop_
_geom_hbond_atom_site_label_D
_geom_hbond_atom_site_label_H
_geom_hbond_atom_site_label_A
_geom_hbond_site_symmetry_A
_geom_hbond_distance_DH
_geom_hbond_distance_HA
_geom_hbond_distance_DA
_geom_hbond_angle_DHA
N1 H1 O1 4 0.905(10) 1.908(16) 2.785(3) 163(4)
O2 H2 N2 . 0.82 1.83 2.545(4) 145.4

loop_
_cod_related_entry_id
_cod_related_entry_database
_cod_related_entry_code
1 ChemSpider 30657310
